data_4319928
loop_
_publ_author_name
'Shao-Liang Zheng'
'Ming-Liang Tong'
'Ruo-Wen Fu'
'Xiao-Ming Chen'
'Seik-Weng Ng'

_publ_contact_author
;
      Chen, Xiao-Ming
      School of Chemistry and Chemical Engineering
      Zhongshan University
      Guangzhou, 510275
      P. R. China
;
_publ_contact_author_email cescxm@zsu.edu.cn
_publ_contact_author_fax '86 20 84112245'
_publ_contact_author_phone 86-20-84113986
_publ_section_title
;
 Toward Designed Assembly of Microporous Coordination Networks Constructed
 from Silver(I)-Hexamethylenetetramine Layers
;
_journal_name_full 'Inorganic Chemistry'
_journal_page_first 3562
_journal_page_last 3569
_journal_paper_doi 10.1021/ic001237z
_journal_volume 40
_journal_year 2001
_chemical_formula_sum 'C19 H25 Ag N4 O4'
_chemical_formula_weight 481.30
_chemical_name_systematic
;
 ?
;
_space_group_IT_number 29
_symmetry_cell_setting orthorhombic
_symmetry_space_group_name_Hall 'P 2c -2ac'
_symmetry_space_group_name_H-M 'P c a 21'
_atom_sites_solution_hydrogens geom
_atom_sites_solution_primary direct
_atom_sites_solution_secondary difmap
_audit_creation_method SHELXL-97
_cell_angle_alpha 90.00
_cell_angle_beta 90.00
_cell_angle_gamma 90.00
_cell_formula_units_Z 4
_cell_length_a 12.256(8)
_cell_length_b 15.028(8)
_cell_length_c 11.013(3)
_cell_measurement_reflns_used 25
_cell_measurement_temperature 293(2)
_cell_measurement_theta_max 15
_cell_measurement_theta_min 7.5
_cell_volume 2028.4(18)
_computing_cell_refinement 'SHELXTL-Plus (Sheldrick, 1990)'
_computing_data_collection 'SHELXTL-Plus (Sheldrick, 1990)'
_computing_data_reduction 'SHELXTL-Plus (Sheldrick, 1990)'
_computing_molecular_graphics 'SHELXTL V. 5.0 (Sheldrick, 1995)'
_computing_publication_material 'SHELXL-97 (Sheldrick, 1997)'
_computing_structure_refinement 'SHELXL-97 (Sheldrick, 1997)'
_computing_structure_solution 'SHELXS-97 (Sheldrick, 1997)'
_diffrn_ambient_temperature 293(2)
_diffrn_measured_fraction_theta_full 0.999
_diffrn_measured_fraction_theta_max 0.999
_diffrn_measurement_device_type 'Siemens R3m'
_diffrn_measurement_method '\w scan'
_diffrn_radiation_monochromator graphite
_diffrn_radiation_source 'fine-focus sealed tube'
_diffrn_radiation_type MoK\a
_diffrn_radiation_wavelength 0.71073
_diffrn_reflns_av_R_equivalents 0.0213
_diffrn_reflns_av_sigmaI/netI 0.0530
_diffrn_reflns_limit_h_max 15
_diffrn_reflns_limit_h_min 0
_diffrn_reflns_limit_k_max 18
_diffrn_reflns_limit_k_min -1
_diffrn_reflns_limit_l_max 13
_diffrn_reflns_limit_l_min 0
_diffrn_reflns_number 2272
_diffrn_reflns_theta_full 26.00
_diffrn_reflns_theta_max 26.00
_diffrn_reflns_theta_min 2.14
_diffrn_standards_decay_% none
_diffrn_standards_interval_count 200
_diffrn_standards_number 2
_exptl_absorpt_coefficient_mu 1.026
_exptl_absorpt_correction_T_max 0.9044
_exptl_absorpt_correction_T_min 0.6497
_exptl_absorpt_correction_type semi-empirical
_exptl_absorpt_process_details '\y-scans (North et al., 1968)'
_exptl_crystal_colour 'pale yellow'
_exptl_crystal_density_diffrn 1.576
_exptl_crystal_density_method 'not measured'
_exptl_crystal_description needle
_exptl_crystal_F_000 984
_exptl_crystal_size_max 0.46
_exptl_crystal_size_mid 0.42
_exptl_crystal_size_min 0.10
_refine_diff_density_max 0.622
_refine_diff_density_min -0.570
_refine_diff_density_rms 0.099
_refine_ls_abs_structure_details 'Flack H D (1983), Acta Cryst. A39, 876-881'
_refine_ls_abs_structure_Flack 0.01(8)
_refine_ls_extinction_coef 0.0006(6)
_refine_ls_extinction_expression Fc^*^=kFc[1+0.001xFc^2^\l^3^/sin(2\q)]^-1/4^
_refine_ls_extinction_method SHELXL
_refine_ls_goodness_of_fit_ref 1.012
_refine_ls_hydrogen_treatment mixed
_refine_ls_matrix_type full
_refine_ls_number_parameters 254
_refine_ls_number_reflns 2103
_refine_ls_number_restraints 1
_refine_ls_restrained_S_all 1.011
_refine_ls_R_factor_all 0.0741
_refine_ls_R_factor_gt 0.0461
_refine_ls_shift/su_max 0.000
_refine_ls_shift/su_mean 0.000
_refine_ls_structure_factor_coef Fsqd
_refine_ls_weighting_details 'w=1/[\s^2^(Fo^2^)+(0.0650P)^2^+0.0000P] where P=(Fo^2^+2Fc^2^)/3'
_refine_ls_weighting_scheme calc
_refine_ls_wR_factor_gt 0.1044
_refine_ls_wR_factor_ref 0.1156
_reflns_number_gt 1561
_reflns_number_total 2103
_reflns_threshold_expression >2sigma(I)
_cod_data_source_file ic001237z_6.cif
_cod_data_source_block complex5
_cod_depositor_comments
;
The following automatic conversions were performed:

'_refine_ls_weighting_scheme' value 'calc
w=1/[\s^2^(Fo^2^)+(0.0650P)^2^+0.0000P] where P=(Fo^2^+2Fc^2^)/3' was
changed to 'calc'. New tag '_refine_ls_weighting_details' was
created. The value of the new tag was set to
'w=1/[\s^2^(Fo^2^)+(0.0650P)^2^+0.0000P] where P=(Fo^2^+2Fc^2^)/3'.

Automatic conversion script
Id: cif_fix_values 3143 2015-03-26 13:38:13Z robertas 
;
_cod_database_code 4319928

loop_
_symmetry_equiv_pos_as_xyz
'x, y, z'
'-x, -y, z+1/2'
'x+1/2, -y, z'
'-x+1/2, y, z+1/2'

loop_
_atom_site_label
_atom_site_type_symbol
_atom_site_fract_x
_atom_site_fract_y
_atom_site_fract_z
_atom_site_U_iso_or_equiv
_atom_site_adp_type
_atom_site_occupancy
_atom_site_calc_flag
_atom_site_refinement_flags
_atom_site_disorder_assembly
_atom_site_disorder_group
Ag1 Ag 0.13526(4) 0.98365(4) 0.41584(10) 0.0384(2) Uani 1 d . . .
O1 O 0.2503(6) 0.8504(4) 0.4191(14) 0.070(2) Uani 1 d . . .
O2 O 0.1283(5) 0.8283(6) 0.5664(9) 0.065(2) Uani 1 d . . .
O3 O 0.4259(5) 0.7637(5) 0.4096(13) 0.0634(19) Uani 1 d . . .
H3 H 0.3806 0.8045 0.3789 0.080 Uiso 1 d R . .
N1 N 0.1246(5) 1.0476(6) 0.6121(7) 0.0363(18) Uani 1 d . . .
N2 N 0.2161(6) 1.0576(5) 0.8108(6) 0.0346(18) Uani 1 d . . .
N3 N 0.0149(6) 1.0621(5) 0.7998(6) 0.0330(18) Uani 1 d . . .
N4 N 0.1230(6) 1.1886(7) 0.7281(8) 0.038(2) Uani 1 d . . .
C1 C 0.2141(9) 0.8108(7) 0.5140(12) 0.054(3) Uani 1 d . . .
C2 C 0.2907(8) 0.7387(7) 0.5657(10) 0.045(3) Uani 1 d . . .
C3 C 0.3933(8) 0.7209(8) 0.5113(11) 0.050(3) Uani 1 d . . .
C4 C 0.4635(8) 0.6594(8) 0.5635(11) 0.054(3) Uani 1 d . . .
H4A H 0.5327 0.6474 0.5261 0.080 Uiso 1 d R . .
C5 C 0.4344(8) 0.6136(6) 0.6706(11) 0.047(3) Uani 1 d . . .
C6 C 0.3285(9) 0.6293(7) 0.7232(11) 0.053(3) Uani 1 d . . .
C7 C 0.2602(13) 0.6925(6) 0.6696(18) 0.054(3) Uani 1 d . . .
H7A H 0.1904 0.7043 0.7057 0.080 Uiso 1 d R . .
C8 C 0.5086(10) 0.5539(9) 0.7306(13) 0.073(4) Uani 1 d . . .
H8A H 0.5803 0.5443 0.6981 0.080 Uiso 1 d R . .
C9 C 0.4769(12) 0.5112(11) 0.8344(14) 0.089(5) Uani 1 d . . .
H9A H 0.5264 0.4708 0.8735 0.080 Uiso 1 d R . .
C10 C 0.3715(9) 0.5254(10) 0.8853(14) 0.085(5) Uani 1 d . . .
H10A H 0.3502 0.4943 0.9576 0.080 Uiso 1 d R . .
C11 C 0.3008(10) 0.5831(9) 0.8309(13) 0.072(4) Uani 1 d . . .
H11A H 0.2303 0.5925 0.8665 0.080 Uiso 1 d R . .
C12 C 0.2172(6) 1.0187(7) 0.6859(8) 0.034(2) Uani 1 d . . .
H12A H 0.2837 1.0357 0.6460 0.080 Uiso 1 d R . .
H12B H 0.2164 0.9550 0.6918 0.080 Uiso 1 d R . .
C13 C 0.2166(7) 1.1563(6) 0.7970(9) 0.041(2) Uani 1 d . . .
H13A H 0.2824 1.1739 0.7565 0.080 Uiso 1 d R . .
H13B H 0.2164 1.1832 0.8760 0.080 Uiso 1 d R . .
C14 C 0.1279(7) 1.1483(7) 0.6063(9) 0.040(2) Uani 1 d . . .
H14A H 0.0673 1.1691 0.5589 0.080 Uiso 1 d R . .
H14B H 0.1938 1.1670 0.5666 0.080 Uiso 1 d R . .
C15 C 0.0221(7) 1.1612(6) 0.7864(8) 0.038(2) Uani 1 d . . .
H15A H 0.0175 1.1884 0.8651 0.080 Uiso 1 d R . .
H15B H -0.0388 1.1817 0.7392 0.080 Uiso 1 d R . .
C16 C 0.0223(7) 1.0224(7) 0.6757(9) 0.035(2) Uani 1 d . . .
H16A H 0.0189 0.9588 0.6822 0.080 Uiso 1 d R . .
H16B H -0.0391 1.0417 0.6284 0.080 Uiso 1 d R . .
C17 C 0.1119(6) 1.0321(7) 0.8694(9) 0.036(2) Uani 1 d . . .
H17A H 0.1092 1.0574 0.9494 0.080 Uiso 1 d R . .
H17B H 0.1093 0.9685 0.8777 0.080 Uiso 1 d R . .
O4 O -0.0881(7) 0.7787(7) 0.5907(11) 0.070(3) Uani 1 d . . .
H4 H -0.0305 0.7952 0.6272 0.080 Uiso 1 d R . .
C18 C -0.0865(13) 0.6853(11) 0.615(2) 0.129(8) Uani 1 d . . .
H18A H -0.0748 0.6771 0.7007 0.080 Uiso 1 d R . .
H18B H -0.0247 0.6602 0.5740 0.080 Uiso 1 d R . .
C19 C -0.1745(14) 0.6385(13) 0.583(2) 0.159(10) Uani 1 d . . .
H19A H -0.1862 0.6439 0.4972 0.080 Uiso 1 d R . .
H19B H -0.1637 0.5771 0.6036 0.080 Uiso 1 d R . .
H19C H -0.2370 0.6610 0.6257 0.080 Uiso 1 d R . .

loop_
_atom_site_aniso_label
_atom_site_aniso_U_11
_atom_site_aniso_U_22
_atom_site_aniso_U_33
_atom_site_aniso_U_23
_atom_site_aniso_U_13
_atom_site_aniso_U_12
Ag1 0.0285(3) 0.0581(4) 0.0286(3) -0.0017(8) -0.0011(8) 0.0005(3)
O1 0.060(4) 0.066(5) 0.085(5) 0.022(10) -0.005(8) 0.010(3)
O2 0.046(4) 0.061(5) 0.088(7) -0.003(5) -0.005(4) 0.010(4)
O3 0.063(4) 0.069(5) 0.058(5) 0.016(8) 0.006(7) 0.001(3)
N1 0.025(4) 0.058(5) 0.026(4) -0.002(4) 0.000(3) 0.008(3)
N2 0.030(4) 0.054(5) 0.019(4) 0.002(4) 0.001(3) 0.003(3)
N3 0.031(4) 0.044(5) 0.024(4) -0.012(4) 0.001(3) -0.001(3)
N4 0.033(4) 0.048(6) 0.033(4) -0.001(4) 0.002(4) -0.001(4)
C1 0.047(6) 0.030(6) 0.086(10) -0.005(6) -0.020(6) -0.003(5)
C2 0.039(5) 0.051(7) 0.046(6) -0.010(5) -0.008(5) -0.003(5)
C3 0.046(6) 0.047(7) 0.056(7) -0.019(6) -0.013(5) -0.010(5)
C4 0.044(5) 0.046(7) 0.072(8) -0.017(6) -0.002(6) 0.000(5)
C5 0.052(6) 0.028(6) 0.061(7) -0.006(5) 0.005(6) 0.004(5)
C6 0.066(7) 0.042(6) 0.050(7) -0.008(6) -0.003(6) 0.001(5)
C7 0.043(6) 0.053(6) 0.065(6) -0.021(11) 0.007(5) 0.004(8)
C8 0.061(7) 0.065(9) 0.094(11) 0.019(8) -0.002(8) 0.015(6)
C9 0.074(9) 0.097(12) 0.096(11) 0.042(10) 0.004(8) 0.027(8)
C10 0.082(9) 0.105(11) 0.069(13) 0.035(9) -0.002(6) 0.000(8)
C11 0.078(8) 0.072(9) 0.065(8) 0.015(8) 0.011(7) 0.016(7)
C12 0.021(4) 0.061(6) 0.020(4) -0.002(5) -0.005(3) 0.007(4)
C13 0.048(5) 0.042(6) 0.033(5) -0.001(5) 0.004(4) -0.013(5)
C14 0.036(5) 0.054(7) 0.030(5) 0.005(5) 0.006(4) -0.003(5)
C15 0.043(5) 0.043(6) 0.029(5) -0.011(4) -0.003(4) 0.010(5)
C16 0.029(6) 0.048(8) 0.029(5) -0.003(5) 0.002(4) 0.001(4)
C17 0.032(5) 0.052(6) 0.024(4) 0.007(4) 0.001(3) 0.005(4)
O4 0.052(5) 0.074(7) 0.086(7) 0.013(6) 0.007(5) -0.003(5)
C18 0.089(11) 0.087(13) 0.21(2) 0.051(15) -0.011(14) -0.040(10)
C19 0.149(18) 0.099(16) 0.23(3) -0.001(19) -0.05(2) 0.028(14)

loop_
_atom_type_symbol
_atom_type_description
_atom_type_scat_dispersion_real
_atom_type_scat_dispersion_imag
_atom_type_scat_source
C C 0.0033 0.0016 'International Tables Vol C Tables 4.2.6.8 and 6.1.1.4'
H H 0.0000 0.0000 'International Tables Vol C Tables 4.2.6.8 and 6.1.1.4'
N N 0.0061 0.0033 'International Tables Vol C Tables 4.2.6.8 and 6.1.1.4'
O O 0.0106 0.0060 'International Tables Vol C Tables 4.2.6.8 and 6.1.1.4'
Ag Ag -0.8971 1.1015 'International Tables Vol C Tables 4.2.6.8 and 6.1.1.4'

loop_
_geom_angle_atom_site_label_1
_geom_angle_atom_site_label_2
_geom_angle_atom_site_label_3
_geom_angle
_geom_angle_site_symmetry_1
_geom_angle_site_symmetry_3
_geom_angle_publ_flag
N3 Ag1 N1 125.0(2) 2_574 . ?
N3 Ag1 N2 117.6(2) 2_574 4_554 ?
N1 Ag1 N2 106.9(3) . 4_554 ?
N3 Ag1 O1 102.7(3) 2_574 . ?
N1 Ag1 O1 110.5(4) . . ?
N2 Ag1 O1 87.1(3) 4_554 . ?
C1 O1 Ag1 101.1(7) . . ?
C1 O1 O3 95.1(7) . . ?
Ag1 O1 O3 156.1(4) . . ?
C1 O2 O4 143.9(8) . . ?
C3 O3 O1 87.7(7) . . ?
C12 N1 C16 108.5(7) . . ?
C12 N1 C14 107.4(7) . . ?
C16 N1 C14 107.3(7) . . ?
C12 N1 Ag1 110.1(5) . . ?
C16 N1 Ag1 111.9(5) . . ?
C14 N1 Ag1 111.5(6) . . ?
C17 N2 C13 107.8(7) . . ?
C17 N2 C12 107.9(7) . . ?
C13 N2 C12 107.2(7) . . ?
C17 N2 Ag1 108.7(5) . 4 ?
C13 N2 Ag1 120.1(5) . 4 ?
C12 N2 Ag1 104.6(5) . 4 ?
C17 N3 C16 107.6(7) . . ?
C17 N3 C15 107.8(7) . . ?
C16 N3 C15 107.7(7) . . ?
C17 N3 Ag1 104.9(5) . 2_575 ?
C16 N3 Ag1 115.4(5) . 2_575 ?
C15 N3 Ag1 113.0(5) . 2_575 ?
C15 N4 C13 110.2(8) . . ?
C15 N4 C14 108.7(7) . . ?
C13 N4 C14 107.8(7) . . ?
O2 C1 O1 125.5(10) . . ?
O2 C1 C2 119.9(11) . . ?
O1 C1 C2 114.6(10) . . ?
C7 C2 C3 119.4(11) . . ?
C7 C2 C1 119.4(10) . . ?
C3 C2 C1 121.1(10) . . ?
O3 C3 C4 118.5(10) . . ?
O3 C3 C2 121.5(10) . . ?
C4 C3 C2 120.0(11) . . ?
C3 C4 C5 121.0(10) . . ?
C4 C5 C8 121.9(11) . . ?
C4 C5 C6 118.9(10) . . ?
C8 C5 C6 119.2(11) . . ?
C7 C6 C11 122.9(13) . . ?
C7 C6 C5 118.8(12) . . ?
C11 C6 C5 118.2(11) . . ?
C2 C7 C6 121.8(14) . . ?
C9 C8 C5 119.8(12) . . ?
C8 C9 C10 121.1(13) . . ?
C11 C10 C9 119.9(13) . . ?
C10 C11 C6 121.8(12) . . ?
N1 C12 N2 112.8(7) . . ?
N4 C13 N2 112.4(8) . . ?
N4 C14 N1 111.8(8) . . ?
N4 C15 N3 112.0(7) . . ?
N1 C16 N3 112.4(7) . . ?
N2 C17 N3 112.7(7) . . ?
C18 O4 O2 105.6(8) . . ?
C19 C18 O4 117.1(17) . . ?

loop_
_geom_bond_atom_site_label_1
_geom_bond_atom_site_label_2
_geom_bond_distance
_geom_bond_site_symmetry_2
_geom_bond_publ_flag
Ag1 N3 2.344(7) 2_574 ?
Ag1 N1 2.369(8) . ?
Ag1 N2 2.427(7) 4_554 ?
Ag1 O1 2.449(7) . ?
O1 C1 1.281(16) . ?
O1 O3 2.518(10) . ?
O2 C1 1.228(13) . ?
O2 O4 2.768(11) . ?
O3 C3 1.351(17) . ?
N1 C12 1.462(10) . ?
N1 C16 1.485(11) . ?
N1 C14 1.515(14) . ?
N2 C17 1.482(10) . ?
N2 C13 1.491(12) . ?
N2 C12 1.495(11) . ?
N2 Ag1 2.427(7) 4 ?
N3 C17 1.485(11) . ?
N3 C16 1.494(12) . ?
N3 C15 1.498(12) . ?
N3 Ag1 2.344(7) 2_575 ?
N4 C15 1.454(11) . ?
N4 C13 1.458(12) . ?
N4 C14 1.473(13) . ?
C1 C2 1.542(14) . ?
C2 C7 1.39(2) . ?
C2 C3 1.418(14) . ?
C3 C4 1.387(15) . ?
C4 C5 1.412(16) . ?
C5 C8 1.439(15) . ?
C5 C6 1.440(16) . ?
C6 C7 1.397(17) . ?
C6 C11 1.416(17) . ?
C8 C9 1.367(18) . ?
C9 C10 1.424(18) . ?
C10 C11 1.363(16) . ?
O4 C18 1.430(17) . ?
C18 C19 1.34(2) . ?
